data_2213667
loop_
_publ_author_name
'De-Yun Ma'
'Guo-Hua Deng'

_publ_section_title
;<i>catena</i>-Poly[[[triaquabarium(II)]-di-\m-2,4,6-trinitrophenolato-\k^3^<i>O</i>:<i>O</i>',<i>O</i>'';\k^3^<i>O</i>,<i>O</i>':<i>O</i>'']
 benzimidazole disolvate]
;
_journal_coeditor_code BG2054
_journal_issue 6
_journal_name_full 'Acta Crystallographica Section E'
_journal_page_first m1722
_journal_page_last m1723
_journal_paper_doi 10.1107/S1600536807024610
_journal_volume 63
_journal_year 2007
_chemical_formula_iupac '[Ba (C6 H2 N3 O7)2 (H2 O)3]. 2C7 H6 N2'
_chemical_formula_moiety 'C12 H9 Ba N6 O17, 2(C7 H6 N2)'
_chemical_formula_sum 'C26 H21 Ba N10 O17'
_chemical_formula_weight 882.87
_chemical_name_systematic
;
<i>catena</i>-Poly[[[triaquabarium(II)]-di-\m-2,4,6-trinitrophenolato-
\k^3^O,<i>O</i>':<i>O</i>'';\k^3^O:<i>O</i>',<i>O</i>''] benzimidazole
disolvate]
;
_space_group_IT_number 15
_symmetry_cell_setting monoclinic
_symmetry_space_group_name_Hall '-C 2yc'
_symmetry_space_group_name_H-M 'C 1 2/c 1'
_atom_sites_solution_hydrogens geom
_atom_sites_solution_primary direct
_atom_sites_solution_secondary difmap
_audit_creation_method SHELXL-97
_cell_angle_alpha 90.00
_cell_angle_beta 107.9500(10)
_cell_angle_gamma 90.00
_cell_formula_units_Z 4
_cell_length_a 30.4215(6)
_cell_length_b 6.73940(10)
_cell_length_c 16.6695(3)
_cell_measurement_reflns_used 3200
_cell_measurement_temperature 293(2)
_cell_measurement_theta_max 28.00
_cell_measurement_theta_min 1.66
_cell_volume 3251.28(10)
_computing_cell_refinement 'SAINT (Bruker, 2004)'
_computing_data_collection 'APEXII (Bruker, 2004)'
_computing_data_reduction SAINT
_computing_molecular_graphics 'SHELXTL (Bruker, 2004)'
_computing_publication_material SHELXTL
_computing_structure_refinement 'SHELXL97 (Sheldrick, 1997)'
_computing_structure_solution 'SHELXS97 (Sheldrick, 1997)'
_diffrn_ambient_temperature 293(2)
_diffrn_measured_fraction_theta_full 0.992
_diffrn_measured_fraction_theta_max 0.992
_diffrn_measurement_device_type 'Bruker APEXII area-detector'
_diffrn_measurement_method '\f and \w'
_diffrn_radiation_monochromator graphite
_diffrn_radiation_source 'fine-focus sealed tube'
_diffrn_radiation_type MoK\a
_diffrn_radiation_wavelength 0.71073
_diffrn_reflns_av_R_equivalents 0.0238
_diffrn_reflns_av_sigmaI/netI 0.0217
_diffrn_reflns_limit_h_max 37
_diffrn_reflns_limit_h_min -37
_diffrn_reflns_limit_k_max 8
_diffrn_reflns_limit_k_min -8
_diffrn_reflns_limit_l_max 19
_diffrn_reflns_limit_l_min -20
_diffrn_reflns_number 11230
_diffrn_reflns_theta_full 26.00
_diffrn_reflns_theta_max 26.00
_diffrn_reflns_theta_min 3.10
_diffrn_standards_number 0
_exptl_absorpt_coefficient_mu 1.318
_exptl_absorpt_correction_T_max 0.7973
_exptl_absorpt_correction_T_min 0.7785
_exptl_absorpt_correction_type multi-scan
_exptl_absorpt_process_details '(SADABS; Sheldrick, 1996)'
_exptl_crystal_colour yellow
_exptl_crystal_density_diffrn 1.804
_exptl_crystal_density_method 'not measured'
_exptl_crystal_description block
_exptl_crystal_F_000 1756
_exptl_crystal_size_max 0.20
_exptl_crystal_size_mid 0.18
_exptl_crystal_size_min 0.18
_refine_diff_density_max 0.305
_refine_diff_density_min -0.300
_refine_ls_extinction_method none
_refine_ls_goodness_of_fit_ref 1.034
_refine_ls_hydrogen_treatment mixed
_refine_ls_matrix_type full
_refine_ls_number_parameters 254
_refine_ls_number_reflns 3176
_refine_ls_number_restraints 4
_refine_ls_restrained_S_all 1.034
_refine_ls_R_factor_all 0.0218
_refine_ls_R_factor_gt 0.0196
_refine_ls_shift/su_max 0.001
_refine_ls_shift/su_mean 0.000
_refine_ls_structure_factor_coef Fsqd
_refine_ls_weighting_details 'calc w=1/[\s^2^(Fo^2^)+(0.0238P)^2^+2.8124P] where P=(Fo^2^+2Fc^2^)/3'
_refine_ls_weighting_scheme calc
_refine_ls_wR_factor_gt 0.0475
_refine_ls_wR_factor_ref 0.0488
_reflns_number_gt 2965
_reflns_number_total 3176
_reflns_threshold_expression I>2sigma(I)
_cod_data_source_file bg2054.cif
_cod_data_source_block I
_cod_original_cell_volume 3251.27(10)
_cod_original_sg_symbol_H-M 'C 2/c'
_cod_database_code 2213667
_cod_database_fobs_code 2213667

loop_
_symmetry_equiv_pos_as_xyz
'x, y, z'
'-x, y, -z+1/2'
'x+1/2, y+1/2, z'
'-x+1/2, y+1/2, -z+1/2'
'-x, -y, -z'
'x, -y, z-1/2'
'-x+1/2, -y+1/2, -z'
'x+1/2, -y+1/2, z-1/2'

loop_
_atom_site_type_symbol
_atom_site_label
_atom_site_fract_x
_atom_site_fract_y
_atom_site_fract_z
_atom_site_U_iso_or_equiv
_atom_site_adp_type
_atom_site_calc_flag
_atom_site_refinement_flags
_atom_site_occupancy
Ba Ba1 0.0000 0.54969(3) 0.2500 0.02678(6) Uani d S 1
C C1 0.12475(6) 0.8786(3) 0.04517(13) 0.0305(4) Uani d . 1
C C2 0.09690(7) 0.8776(3) -0.03851(14) 0.0385(5) Uani d . 1
H H2 0.0649 0.8729 -0.0523 0.046 Uiso calc R 1
C C3 0.11831(9) 0.8839(4) -0.10030(15) 0.0479(6) Uani d . 1
H H3 0.1003 0.8835 -0.1566 0.058 Uiso calc R 1
C C4 0.16600(10) 0.8909(4) -0.08066(17) 0.0533(6) Uani d . 1
H H4 0.1791 0.8943 -0.1242 0.064 Uiso calc R 1
C C5 0.19433(8) 0.8930(4) 0.00113(18) 0.0493(6) Uani d . 1
H H5 0.2263 0.8986 0.0140 0.059 Uiso calc R 1
C C6 0.17305(7) 0.8863(3) 0.06404(14) 0.0359(5) Uani d . 1
C C7 0.15304(9) 0.8749(4) 0.17941(15) 0.0477(6) Uani d . 1
H H7 0.1558 0.8714 0.2365 0.057 Uiso calc R 1
C C8 0.08615(6) 0.6307(3) 0.46576(12) 0.0271(4) Uani d . 1
C C9 0.08875(6) 0.6439(3) 0.55372(12) 0.0272(4) Uani d . 1
C C10 0.12886(6) 0.6317(3) 0.61992(12) 0.0292(4) Uani d . 1
H H10 0.1282 0.6347 0.6753 0.035 Uiso calc R 1
C C11 0.17024(6) 0.6148(3) 0.60218(12) 0.0315(4) Uani d . 1
C C12 0.17172(6) 0.6059(3) 0.52008(13) 0.0313(4) Uani d . 1
H H12 0.1999 0.5963 0.5096 0.038 Uiso calc R 1
C C13 0.13161(6) 0.6113(3) 0.45470(12) 0.0279(4) Uani d . 1
N N1 0.11318(6) 0.8717(3) 0.11972(11) 0.0399(4) Uani d . 1
N N2 0.18963(6) 0.8836(3) 0.15040(12) 0.0473(5) Uani d . 1
H H2A 0.2182 0.8869 0.1805 0.057 Uiso calc R 1
N N3 0.04662(5) 0.6730(3) 0.57559(10) 0.0339(4) Uani d . 1
N N4 0.21295(6) 0.6097(3) 0.67093(12) 0.0424(5) Uani d . 1
N N5 0.13605(6) 0.6021(3) 0.37039(11) 0.0360(4) Uani d . 1
O O3 0.10196(6) 0.5831(3) 0.30871(10) 0.0606(5) Uani d . 1
O O4 0.17466(6) 0.6120(3) 0.36322(11) 0.0598(5) Uani d . 1
O O5 0.04921(5) 0.6328(3) 0.40711(9) 0.0435(4) Uani d . 1
O O6 0.01290(5) 0.7470(3) 0.52530(10) 0.0633(6) Uani d . 1
O O7 0.04724(6) 0.6278(3) 0.64730(10) 0.0519(4) Uani d . 1
O O8 0.21155(6) 0.6352(3) 0.74293(10) 0.0619(5) Uani d . 1
O O9 0.24904(5) 0.5800(4) 0.65494(12) 0.0718(6) Uani d . 1
O O1W 0.0000 0.1516(4) 0.2500 0.0525(6) Uani d SD 1
H H1W 0.010(2) 0.076(7) 0.224(3) 0.063 Uiso d PD 0.50
O O2W -0.03027(5) 0.8540(3) 0.33929(9) 0.0395(3) Uani d D 1
H H2W -0.0537(6) 0.862(4) 0.3550(14) 0.047 Uiso d D 1
H H3W -0.0098(6) 0.828(4) 0.3817(12) 0.047 Uiso d D 1

loop_
_atom_site_aniso_label
_atom_site_aniso_U_11
_atom_site_aniso_U_22
_atom_site_aniso_U_33
_atom_site_aniso_U_12
_atom_site_aniso_U_13
_atom_site_aniso_U_23
Ba1 0.02865(9) 0.03324(10) 0.01903(9) 0.000 0.00817(6) 0.000
C1 0.0307(9) 0.0268(10) 0.0341(11) -0.0013(8) 0.0100(8) 0.0007(9)
C2 0.0359(10) 0.0342(11) 0.0396(12) -0.0017(9) 0.0032(9) 0.0005(10)
C3 0.0684(16) 0.0406(13) 0.0320(12) 0.0008(12) 0.0115(11) 0.0007(10)
C4 0.0746(17) 0.0451(14) 0.0534(16) 0.0002(13) 0.0391(14) 0.0019(12)
C5 0.0383(12) 0.0454(14) 0.0713(18) -0.0008(10) 0.0275(12) 0.0008(13)
C6 0.0314(10) 0.0311(11) 0.0421(12) 0.0003(8) 0.0068(9) 0.0010(9)
C7 0.0648(15) 0.0461(14) 0.0298(12) -0.0031(12) 0.0113(11) 0.0018(11)
C8 0.0278(9) 0.0288(10) 0.0240(9) -0.0007(8) 0.0071(7) -0.0014(8)
C9 0.0287(9) 0.0290(10) 0.0253(9) -0.0015(8) 0.0103(7) 0.0002(8)
C10 0.0345(10) 0.0312(10) 0.0212(9) -0.0022(8) 0.0077(8) 0.0011(8)
C11 0.0279(9) 0.0356(11) 0.0262(10) -0.0016(8) 0.0013(8) 0.0015(9)
C12 0.0277(9) 0.0356(11) 0.0319(11) 0.0001(8) 0.0111(8) -0.0001(9)
C13 0.0319(9) 0.0304(10) 0.0221(9) 0.0000(8) 0.0095(8) 0.0002(8)
N1 0.0440(10) 0.0407(10) 0.0374(10) -0.0024(9) 0.0162(8) 0.0013(9)
N2 0.0378(10) 0.0503(12) 0.0425(11) -0.0018(9) -0.0044(8) 0.0017(10)
N3 0.0321(8) 0.0442(11) 0.0277(9) -0.0011(8) 0.0125(7) -0.0029(8)
N4 0.0318(9) 0.0544(12) 0.0343(10) -0.0038(8) 0.0001(8) 0.0048(9)
N5 0.0399(9) 0.0436(11) 0.0277(9) 0.0011(8) 0.0150(8) 0.0003(8)
O3 0.0454(9) 0.1133(18) 0.0223(8) -0.0046(10) 0.0093(7) -0.0052(9)
O4 0.0453(9) 0.1017(16) 0.0418(9) -0.0006(10) 0.0271(8) -0.0007(10)
O5 0.0289(7) 0.0726(11) 0.0250(7) 0.0029(7) 0.0024(6) -0.0088(8)
O6 0.0397(8) 0.1134(17) 0.0381(9) 0.0293(10) 0.0138(7) 0.0088(10)
O7 0.0503(9) 0.0778(12) 0.0364(9) 0.0007(9) 0.0266(7) 0.0122(9)
O8 0.0438(9) 0.1064(16) 0.0276(9) -0.0049(10) -0.0006(7) 0.0031(10)
O9 0.0275(8) 0.130(2) 0.0517(11) 0.0076(10) 0.0033(8) -0.0012(11)
O1W 0.0769(17) 0.0340(13) 0.0618(17) 0.000 0.0435(14) 0.000
O2W 0.0390(8) 0.0474(9) 0.0345(8) 0.0063(7) 0.0152(6) 0.0028(8)

loop_
_atom_type_symbol
_atom_type_description
_atom_type_scat_dispersion_real
_atom_type_scat_dispersion_imag
_atom_type_scat_source
C C 0.0033 0.0016 'International Tables Vol C Tables 4.2.6.8 and 6.1.1.4'
Ba Ba -0.3244 2.2819 'International Tables Vol C Tables 4.2.6.8 and 6.1.1.4'
N N 0.0061 0.0033 'International Tables Vol C Tables 4.2.6.8 and 6.1.1.4'
O O 0.0106 0.0060 'International Tables Vol C Tables 4.2.6.8 and 6.1.1.4'
H H 0.0000 0.0000 'International Tables Vol C Tables 4.2.6.8 and 6.1.1.4'

loop_
_geom_angle_atom_site_label_1
_geom_angle_atom_site_label_2
_geom_angle_atom_site_label_3
_geom_angle_site_symmetry_1
_geom_angle_site_symmetry_3
_geom_angle
O5 Ba1 O5 . 2 155.56(8)
O5 Ba1 O1W . . 102.22(4)
O5 Ba1 O1W 2 . 102.22(4)
O5 Ba1 O7 . 6_565 116.89(5)
O5 Ba1 O7 2 6_565 74.18(5)
O1W Ba1 O7 . 6_565 64.88(4)
O5 Ba1 O7 . 5_566 74.18(5)
O5 Ba1 O7 2 5_566 116.89(5)
O1W Ba1 O7 . 5_566 64.88(4)
O7 Ba1 O7 6_565 5_566 129.77(8)
O5 Ba1 O2W . 2 100.92(5)
O5 Ba1 O2W 2 2 60.38(5)
O1W Ba1 O2W . 2 136.05(3)
O7 Ba1 O2W 6_565 2 71.38(5)
O7 Ba1 O2W 5_566 2 158.50(5)
O5 Ba1 O2W . . 60.38(5)
O5 Ba1 O2W 2 . 100.92(5)
O1W Ba1 O2W . . 136.05(3)
O7 Ba1 O2W 6_565 . 158.50(5)
O7 Ba1 O2W 5_566 . 71.38(5)
O2W Ba1 O2W 2 . 87.90(6)
O5 Ba1 O3 . . 56.00(4)
O5 Ba1 O3 2 . 121.80(4)
O1W Ba1 O3 . . 94.37(4)
O7 Ba1 O3 6_565 . 63.55(5)
O7 Ba1 O3 5_566 . 120.67(5)
O2W Ba1 O3 2 . 69.10(5)
O2W Ba1 O3 . . 104.30(5)
O5 Ba1 O3 . 2 121.80(4)
O5 Ba1 O3 2 2 56.00(4)
O1W Ba1 O3 . 2 94.37(4)
O7 Ba1 O3 6_565 2 120.67(5)
O7 Ba1 O3 5_566 2 63.55(5)
O2W Ba1 O3 2 2 104.30(5)
O2W Ba1 O3 . 2 69.10(5)
O3 Ba1 O3 . 2 171.26(9)
O5 Ba1 H3W . . 44.8(3)
O5 Ba1 H3W 2 . 116.3(3)
O1W Ba1 H3W . . 129.2(5)
O7 Ba1 H3W 6_565 . 154.5(4)
O7 Ba1 H3W 5_566 . 68.5(5)
O2W Ba1 H3W 2 . 93.0(5)
O2W Ba1 H3W . . 15.7(3)
O3 Ba1 H3W . . 92.3(3)
O3 Ba1 H3W 2 . 82.1(3)
C2 C1 N1 . . 130.62(18)
C2 C1 C6 . . 119.76(19)
N1 C1 C6 . . 109.62(18)
C3 C2 C1 . . 117.8(2)
C3 C2 H2 . . 121.1
C1 C2 H2 . . 121.1
C2 C3 C4 . . 121.7(2)
C2 C3 H3 . . 119.1
C4 C3 H3 . . 119.1
C5 C4 C3 . . 121.8(2)
C5 C4 H4 . . 119.1
C3 C4 H4 . . 119.1
C4 C5 C6 . . 116.9(2)
C4 C5 H5 . . 121.5
C6 C5 H5 . . 121.5
N2 C6 C5 . . 133.3(2)
N2 C6 C1 . . 104.79(19)
C5 C6 C1 . . 122.0(2)
N1 C7 N2 . . 113.7(2)
N1 C7 H7 . . 123.1
N2 C7 H7 . . 123.1
O5 C8 C9 . . 123.43(17)
O5 C8 C13 . . 124.44(17)
C9 C8 C13 . . 112.11(16)
C10 C9 C8 . . 124.65(17)
C10 C9 N3 . . 116.22(16)
C8 C9 N3 . . 119.13(16)
C9 C10 C11 . . 118.37(17)
C9 C10 H10 . . 120.8
C11 C10 H10 . . 120.8
C10 C11 C12 . . 121.58(17)
C10 C11 N4 . . 119.20(18)
C12 C11 N4 . . 119.21(18)
C13 C12 C11 . . 119.69(17)
C13 C12 H12 . . 120.2
C11 C12 H12 . . 120.2
C12 C13 N5 . . 116.40(16)
C12 C13 C8 . . 123.52(17)
N5 C13 C8 . . 120.06(16)
C7 N1 C1 . . 104.35(18)
C7 N2 C6 . . 107.51(18)
C7 N2 H2A . . 126.2
C6 N2 H2A . . 126.2
O6 N3 O7 . . 122.01(17)
O6 N3 C9 . . 120.42(16)
O7 N3 C9 . . 117.50(16)
O9 N4 O8 . . 122.71(18)
O9 N4 C11 . . 118.65(19)
O8 N4 C11 . . 118.64(18)
O4 N5 O3 . . 121.14(18)
O4 N5 C13 . . 118.16(17)
O3 N5 C13 . . 120.70(16)
N5 O3 Ba1 . . 144.86(13)
C8 O5 Ba1 . . 151.16(13)
N3 O7 Ba1 . 5_566 147.01(14)
Ba1 O1W H1W . . 130(4)
Ba1 O2W H2W . . 131.0(19)
Ba1 O2W H3W . . 90.9(18)
H2W O2W H3W . . 104.2(19)

loop_
_geom_bond_atom_site_label_1
_geom_bond_atom_site_label_2
_geom_bond_site_symmetry_2
_geom_bond_distance
_geom_bond_publ_flag
Ba1 O5 . 2.6451(14) y
Ba1 O5 2 2.6451(14) ?
Ba1 O1W . 2.683(2) y
Ba1 O7 6_565 2.8184(15) y
Ba1 O7 5_566 2.8184(15) ?
Ba1 O2W 2 2.8484(16) ?
Ba1 O2W . 2.8484(16) y
Ba1 O3 . 2.9596(17) y
Ba1 O3 2 2.9596(17) ?
C1 C2 . 1.391(3) ?
C1 N1 . 1.393(3) ?
C1 C6 . 1.406(3) ?
C2 C3 . 1.379(3) ?
C2 H2 . 0.9300 ?
C3 C4 . 1.386(4) ?
C3 H3 . 0.9300 ?
C4 C5 . 1.370(4) ?
C4 H4 . 0.9300 ?
C5 C6 . 1.393(3) ?
C5 H5 . 0.9300 ?
C6 N2 . 1.371(3) ?
C7 N1 . 1.310(3) ?
C7 N2 . 1.345(3) ?
C7 H7 . 0.9300 ?
C8 O5 . 1.242(2) ?
C8 C9 . 1.447(3) ?
C8 C13 . 1.456(3) ?
C9 C10 . 1.372(3) ?
C9 N3 . 1.450(2) ?
C10 C11 . 1.384(3) ?
C10 H10 . 0.9300 ?
C11 C12 . 1.384(3) ?
C11 N4 . 1.444(2) ?
C12 C13 . 1.363(3) ?
C12 H12 . 0.9300 ?
C13 N5 . 1.454(2) ?
N2 H2A . 0.8600 ?
N3 O6 . 1.214(2) ?
N3 O7 . 1.228(2) ?
N4 O9 . 1.223(2) ?
N4 O8 . 1.226(2) ?
N5 O4 . 1.219(2) ?
N5 O3 . 1.221(2) ?
O7 Ba1 5_566 2.8184(15) ?
O1W H1W . 0.80(2) ?
O2W H2W . 0.83(2) ?
O2W H3W . 0.80(2) ?

loop_
_geom_hbond_atom_site_label_D
_geom_hbond_atom_site_label_H
_geom_hbond_atom_site_label_A
_geom_hbond_site_symmetry_A
_geom_hbond_distance_DH
_geom_hbond_distance_HA
_geom_hbond_distance_DA
_geom_hbond_angle_DHA
O1W H1W O2W 2_545 0.80(2) 2.02(2) 2.816(2) 171(6)
O2W H2W N1 2 0.83(2) 1.98(2) 2.812(2) 174(2)
O2W H3W O5 . 0.80(2) 2.16(2) 2.768(2) 133(2)
O2W H3W O6 . 0.80(2) 2.34(2) 3.058(2) 148(2)
N2 H2A O8 7_566 0.86 2.13 2.987(2) 174.4
